data_7027441
loop_
_publ_author_name
'Jones, Cameron'
'Steed, Jonathan W.'
'Thomas, Ryan C.'

_publ_section_title
;
 Compounds containing \l3,\s2-Sb&#xE006;C bonds: synthesis and structural
 characterisation of the first stiba-enol, Mes*C(O)Sb&#xE006;C(OH)Mes*
 (Mes*&#x2005;=&#x2005;C6H2But3-2,4,6) and a 2,3-distibabutadiene,
 {Mes(Me3SiO)C&#xE006;Sb}2
 (Mes&#x2005;=&#x2005;C6H2Me3-2,4,6)&#x200A;&#x2020;
;
_journal_issue 10
_journal_name_full 'Journal of the Chemical Society, Dalton Transactions'
_journal_page_first 1541
_journal_paper_doi 10.1039/a902791b
_journal_year 1999
_chemical_formula_sum 'C26 H40 O2 Sb2 Si2'
_chemical_formula_weight 684.26
_chemical_name_systematic
; 
 ? 
;
_space_group_IT_number 14
_symmetry_cell_setting monoclinic
_symmetry_space_group_name_Hall '-P 2ybc'
_symmetry_space_group_name_H-M 'P 1 21/c 1'
_atom_sites_solution_hydrogens geom
_atom_sites_solution_primary direct
_atom_sites_solution_secondary difmap
_audit_creation_method SHELXL-97
_cell_angle_alpha 90.00
_cell_angle_beta 109.57(3)
_cell_angle_gamma 90.00
_cell_formula_units_Z 2
_cell_length_a 10.704(2)
_cell_length_b 14.043(3)
_cell_length_c 10.889(2)
_cell_measurement_temperature 100(2)
_cell_volume 1542.2(6)
_computing_cell_refinement DENZOSMN
_computing_data_reduction DENZOSMN
_computing_structure_refinement 'SHELXL-97 (Sheldrick, 1997)'
_computing_structure_solution 'SHELXS-97 (Sheldrick, 1990)'
_diffrn_ambient_temperature 100(2)
_diffrn_measured_fraction_theta_full 0.999
_diffrn_measured_fraction_theta_max 0.999
_diffrn_measurement_device_type KappaCCD
_diffrn_measurement_method '2o phi frames'
_diffrn_radiation_monochromator graphite
_diffrn_radiation_source 'fine-focus sealed tube'
_diffrn_radiation_type MoK\a
_diffrn_radiation_wavelength 0.71070
_diffrn_reflns_av_R_equivalents 0.072
_diffrn_reflns_av_sigmaI/netI 0.0680
_diffrn_reflns_limit_h_max 12
_diffrn_reflns_limit_h_min -13
_diffrn_reflns_limit_k_max 17
_diffrn_reflns_limit_k_min -16
_diffrn_reflns_limit_l_max 13
_diffrn_reflns_limit_l_min -13
_diffrn_reflns_number 13007
_diffrn_reflns_theta_full 25.99
_diffrn_reflns_theta_max 25.99
_diffrn_reflns_theta_min 2.02
_diffrn_standards_decay_% 0
_exptl_absorpt_coefficient_mu 1.848
_exptl_absorpt_correction_type scalepack
_exptl_crystal_colour Brown
_exptl_crystal_density_diffrn 1.473
_exptl_crystal_density_method 'not measured'
_exptl_crystal_description Plate
_exptl_crystal_F_000 1368
_exptl_crystal_size_max 0.2
_exptl_crystal_size_mid 0.2
_exptl_crystal_size_min 0.1.
_refine_diff_density_max 0.484
_refine_diff_density_min -0.657
_refine_diff_density_rms 0.106
_refine_ls_extinction_coef 0.0029(7)
_refine_ls_extinction_expression Fc^*^=kFc[1+0.001xFc^2^\l^3^/sin(2\q)]^-1/4^
_refine_ls_extinction_method SHELXL
_refine_ls_goodness_of_fit_ref 0.502
_refine_ls_hydrogen_treatment mixed
_refine_ls_matrix_type full
_refine_ls_number_parameters 146
_refine_ls_number_reflns 3028
_refine_ls_number_restraints 0
_refine_ls_restrained_S_all 0.502
_refine_ls_R_factor_all 0.0482
_refine_ls_R_factor_gt 0.0331
_refine_ls_shift/su_max 0.000
_refine_ls_shift/su_mean 0.000
_refine_ls_structure_factor_coef Fsqd
_refine_ls_weighting_details 'calc w=1/[\s^2^(Fo^2^)+(0.1309P)^2^+26.8922P] where P=(Fo^2^+2Fc^2^)/3'
_refine_ls_weighting_scheme calc
_refine_ls_wR_factor_gt 0.0940
_refine_ls_wR_factor_ref 0.1127
_reflns_number_gt 2474
_reflns_number_total 3028
_reflns_threshold_expression >2sigma(I)
_cod_data_source_file 902791bsup1.cif
_cod_data_source_block compound2
_cod_depositor_comments
;
The following automatic conversions were performed:

'_symmetry_cell_setting' value 'Monoclinic' changed to 'monoclinic'
according to /home/saulius/struct/CIF-dictionaries/cif_core.dic
dictionary named 'cif_core.dic' version 2.4.2 from 2011-04-26.

Automatic conversion script
Id: cif_fix_values 1891 2012-01-12 08:04:46Z andrius 
;
_cod_original_cell_volume 1542.2(5)
_cod_original_sg_symbol_H-M P21/c
_cod_database_code 7027441

loop_
_symmetry_equiv_pos_as_xyz
'x, y, z'
'-x, y+1/2, -z+1/2'
'-x, -y, -z'
'x, -y-1/2, z-1/2'

loop_
_atom_site_label
_atom_site_type_symbol
_atom_site_fract_x
_atom_site_fract_y
_atom_site_fract_z
_atom_site_U_iso_or_equiv
_atom_site_adp_type
_atom_site_occupancy
_atom_site_symmetry_multiplicity
_atom_site_calc_flag
_atom_site_refinement_flags
Sb1 Sb 0.54346(3) 0.07992(2) 0.07994(3) 0.02119(16) Uani 1 1 d .
Si1 Si 0.77816(13) 0.14229(9) 0.41268(12) 0.0194(3) Uani 1 1 d .
O1 O 0.7846(3) 0.0434(2) 0.3253(3) 0.0202(7) Uani 1 1 d .
C1 C 0.7288(4) -0.0961(3) 0.1975(4) 0.0159(9) Uani 1 1 d .
C2 C 0.6796(5) -0.1661(3) 0.2614(4) 0.0201(9) Uani 1 1 d .
C3 C 0.7119(5) -0.2612(3) 0.2521(5) 0.0251(10) Uani 1 1 d .
H3 H 0.6792 -0.3081 0.2966 0.030 Uiso 1 1 calc R
C4 C 0.7904(5) -0.2897(3) 0.1799(5) 0.0263(11) Uani 1 1 d .
C5 C 0.8355(5) -0.2194(4) 0.1143(5) 0.0249(10) Uani 1 1 d .
H5 H 0.8867 -0.2378 0.0619 0.030 Uiso 1 1 calc R
C6 C 0.8079(5) -0.1230(3) 0.1230(4) 0.0199(9) Uani 1 1 d .
C7 C 0.5881(5) -0.1402(4) 0.3364(5) 0.0266(11) Uani 1 1 d .
H7C H 0.5804 -0.1944 0.3901 0.032 Uiso 1 1 calc R
H7B H 0.5003 -0.1240 0.2750 0.032 Uiso 1 1 calc R
H7A H 0.6245 -0.0853 0.3926 0.032 Uiso 1 1 calc R
C8 C 0.8632(6) -0.0502(4) 0.0527(5) 0.0294(11) Uani 1 1 d .
H8C H 0.8999 -0.0828 -0.0072 0.035 Uiso 1 1 calc R
H8B H 0.9334 -0.0136 0.1164 0.035 Uiso 1 1 calc R
H8A H 0.7923 -0.0070 0.0033 0.035 Uiso 1 1 calc R
C9 C 0.8283(7) -0.3941(4) 0.1738(6) 0.0394(14) Uani 1 1 d .
H9C H 0.7912 -0.4169 0.0838 0.047 Uiso 1 1 calc R
H9B H 0.7928 -0.4322 0.2300 0.047 Uiso 1 1 calc R
H9A H 0.9251 -0.4000 0.2036 0.047 Uiso 1 1 calc R
C10 C 0.6980(4) 0.0063(3) 0.2115(4) 0.0176(9) Uani 1 1 d .
C11 C 0.9300(5) 0.1318(4) 0.5590(4) 0.0264(11) Uani 1 1 d .
H11C H 1.0043 0.1103 0.5323 0.032 Uiso 1 1 calc R
H11B H 0.9145 0.0856 0.6197 0.032 Uiso 1 1 calc R
H11A H 0.9513 0.1940 0.6018 0.032 Uiso 1 1 calc R
C12 C 0.6232(5) 0.1370(4) 0.4547(5) 0.0280(11) Uani 1 1 d .
H12C H 0.6331 0.0891 0.5228 0.034 Uiso 1 1 calc R
H12B H 0.5486 0.1197 0.3770 0.034 Uiso 1 1 calc R
H12A H 0.6065 0.1994 0.4864 0.034 Uiso 1 1 calc R
C13 C 0.7822(6) 0.2516(4) 0.3164(5) 0.0307(11) Uani 1 1 d .
H13C H 0.7019 0.2542 0.2393 0.037 Uiso 1 1 calc R
H13B H 0.8605 0.2498 0.2889 0.037 Uiso 1 1 calc R
H13A H 0.7862 0.3081 0.3703 0.037 Uiso 1 1 calc R

loop_
_atom_site_aniso_label
_atom_site_aniso_U_11
_atom_site_aniso_U_22
_atom_site_aniso_U_33
_atom_site_aniso_U_23
_atom_site_aniso_U_13
_atom_site_aniso_U_12
Sb1 0.0238(2) 0.0161(2) 0.0168(2) -0.00279(11) -0.00234(14) 0.00259(11)
Si1 0.0208(7) 0.0187(6) 0.0154(6) -0.0029(5) 0.0018(5) -0.0008(5)
O1 0.0197(17) 0.0210(16) 0.0150(15) -0.0041(13) -0.0005(13) -0.0009(13)
C1 0.013(2) 0.018(2) 0.0110(19) -0.0043(16) -0.0033(17) -0.0005(16)
C2 0.018(2) 0.021(2) 0.018(2) 0.0012(18) 0.0013(18) -0.0005(18)
C3 0.026(3) 0.022(2) 0.021(2) 0.0005(19) -0.001(2) -0.006(2)
C4 0.031(3) 0.022(2) 0.020(2) -0.0040(19) 0.001(2) 0.007(2)
C5 0.017(2) 0.035(3) 0.019(2) -0.003(2) 0.0023(19) 0.004(2)
C6 0.014(2) 0.022(2) 0.020(2) -0.0016(18) 0.0013(18) -0.0020(17)
C7 0.027(3) 0.030(3) 0.026(2) 0.007(2) 0.013(2) 0.002(2)
C8 0.035(3) 0.032(3) 0.027(3) 0.002(2) 0.017(2) -0.003(2)
C9 0.051(4) 0.020(2) 0.037(3) -0.005(2) 0.003(3) 0.009(2)
C10 0.015(2) 0.023(2) 0.014(2) -0.0004(17) 0.0041(17) -0.0015(17)
C11 0.030(3) 0.026(2) 0.017(2) -0.0048(19) 0.000(2) -0.007(2)
C12 0.022(3) 0.036(3) 0.026(2) -0.006(2) 0.007(2) 0.003(2)
C13 0.035(3) 0.026(3) 0.024(2) 0.002(2) 0.000(2) -0.004(2)

loop_
_atom_type_symbol
_atom_type_description
_atom_type_scat_dispersion_real
_atom_type_scat_dispersion_imag
_atom_type_scat_source
C C 0.0033 0.0016 'International Tables Vol C Tables 4.2.6.8 and 6.1.1.4'
H H 0.0000 0.0000 'International Tables Vol C Tables 4.2.6.8 and 6.1.1.4'
O O 0.0106 0.0060 'International Tables Vol C Tables 4.2.6.8 and 6.1.1.4'
Si Si 0.0817 0.0704 'International Tables Vol C Tables 4.2.6.8 and 6.1.1.4'
Sb Sb -0.5866 1.5461 'International Tables Vol C Tables 4.2.6.8 and 6.1.1.4'

loop_
_geom_angle_atom_site_label_1
_geom_angle_atom_site_label_2
_geom_angle_atom_site_label_3
_geom_angle
_geom_angle_site_symmetry_3
C10 Sb1 Sb1 92.99(13) 3_655
O1 Si1 C11 103.1(2) .
O1 Si1 C12 108.1(2) .
C11 Si1 C12 112.4(2) .
O1 Si1 C13 110.2(2) .
C11 Si1 C13 111.6(2) .
C12 Si1 C13 111.1(3) .
C10 O1 Si1 132.3(3) .
C2 C1 C6 119.7(4) .
C2 C1 C10 119.4(4) .
C6 C1 C10 120.8(4) .
C3 C2 C1 119.5(4) .
C3 C2 C7 119.4(4) .
C1 C2 C7 121.0(4) .
C4 C3 C2 122.0(5) .
C3 C4 C5 117.7(4) .
C3 C4 C9 121.4(5) .
C5 C4 C9 120.9(5) .
C6 C5 C4 122.3(4) .
C5 C6 C1 118.7(4) .
C5 C6 C8 119.6(4) .
C1 C6 C8 121.6(4) .
O1 C10 C1 110.6(4) .
O1 C10 Sb1 125.2(3) .
C1 C10 Sb1 124.3(3) .

loop_
_geom_bond_atom_site_label_1
_geom_bond_atom_site_label_2
_geom_bond_distance
_geom_bond_site_symmetry_2
Sb1 C10 2.066(5) .
Sb1 Sb1 2.8018(8) 3_655
Si1 O1 1.697(3) .
Si1 C11 1.862(5) .
Si1 C12 1.864(5) .
Si1 C13 1.868(5) .
O1 C10 1.377(5) .
C1 C2 1.405(6) .
C1 C6 1.407(6) .
C1 C10 1.495(6) .
C2 C3 1.391(7) .
C2 C7 1.515(6) .
C3 C4 1.388(7) .
C4 C5 1.396(7) .
C4 C9 1.528(7) .
C5 C6 1.396(7) .
C6 C8 1.511(7) .

loop_
_geom_torsion_atom_site_label_1
_geom_torsion_atom_site_label_2
_geom_torsion_atom_site_label_3
_geom_torsion_atom_site_label_4
_geom_torsion
_geom_torsion_site_symmetry_1
C11 Si1 O1 C10 175.6(4) .
C12 Si1 O1 C10 56.4(4) .
C13 Si1 O1 C10 -65.2(4) .
C6 C1 C2 C3 1.2(7) .
C10 C1 C2 C3 -177.8(4) .
C6 C1 C2 C7 -176.7(4) .
C10 C1 C2 C7 4.3(7) .
C1 C2 C3 C4 -0.8(7) .
C7 C2 C3 C4 177.1(5) .
C2 C3 C4 C5 -0.8(7) .
C2 C3 C4 C9 178.2(5) .
C3 C4 C5 C6 2.2(7) .
C9 C4 C5 C6 -176.9(5) .
C4 C5 C6 C1 -1.8(7) .
C4 C5 C6 C8 178.1(5) .
C2 C1 C6 C5 0.1(7) .
C10 C1 C6 C5 179.1(4) .
C2 C1 C6 C8 -179.9(4) .
C10 C1 C6 C8 -0.9(7) .
Si1 O1 C10 C1 -162.2(3) .
Si1 O1 C10 Sb1 16.2(6) .
C2 C1 C10 O1 82.8(5) .
C6 C1 C10 O1 -96.2(5) .
C2 C1 C10 Sb1 -95.7(5) .
C6 C1 C10 Sb1 85.3(5) .
Sb1 Sb1 C10 O1 -177.1(3) 3_655
Sb1 Sb1 C10 C1 1.0(4) 3_655
